data_7036476
loop_
_publ_author_name
'Wang, Jin-Hua'
'Tang, Gui-Mei'
'Wang, Yong-Tao'
'Cui, Yue-Zhi'
'Wang, Jun-Jie'
'Ng, Seik Weng'

_publ_section_title
;
 A series of phenyl sulfonate metal coordination polymers as catalysts for
 one-pot Biginelli reactions under solvent-free conditions.
;
_journal_issue 40
_journal_name_full 'Dalton transactions (Cambridge, England : 2003)'
_journal_page_first 17829
_journal_page_last 17840
_journal_paper_doi 10.1039/c5dt03135d
_journal_volume 44
_journal_year 2015
_chemical_formula_moiety 'Co (C13 N14 N2)2 (C7 H7 O3 S)2'
_chemical_formula_sum 'C40 H42 Co N4 O6 S2'
_chemical_formula_weight 797.83
_chemical_name_systematic
; 
 ? 
;
_space_group_IT_number 52
_symmetry_cell_setting orthorhombic
_symmetry_space_group_name_Hall '-P 2a 2bc'
_symmetry_space_group_name_H-M 'P n n a'
_atom_sites_solution_hydrogens geom
_atom_sites_solution_primary direct
_atom_sites_solution_secondary difmap
_audit_creation_method SHELXL-97
_audit_update_record
;
2015-05-09 deposited with the CCDC.
2015-09-10 downloaded from the CCDC.
;
_cell_angle_alpha 90.00
_cell_angle_beta 90.00
_cell_angle_gamma 90.00
_cell_formula_units_Z 4
_cell_length_a 23.5795(4)
_cell_length_b 16.9585(3)
_cell_length_c 9.1362(2)
_cell_measurement_reflns_used 3352
_cell_measurement_temperature 100(2)
_cell_measurement_theta_max 72.5340
_cell_measurement_theta_min 4.5430
_cell_volume 3653.32(12)
_computing_cell_refinement 'CrysAlis PRO (Agilent, 2014'
_computing_data_collection 'CrysAlis PRO (Agilent, 2014'
_computing_data_reduction 'CrysAlis PRO (Agilent, 2014'
_computing_molecular_graphics 'X-Seed (Barbour, 2001)'
_computing_publication_material 'publCIF (Westrip, 2010)'
_computing_structure_refinement 'SHELXL-97 (Sheldrick, 2008)'
_computing_structure_solution 'SHELXS-97 (Sheldrick, 2008)'
_diffrn_ambient_temperature 100(2)
_diffrn_detector_area_resol_mean 10.4041
_diffrn_measured_fraction_theta_full 0.982
_diffrn_measured_fraction_theta_max 0.982
_diffrn_measurement_device_type 'Agilent Technologies SuperNova Dual diffractometer with Atlas detector'
_diffrn_measurement_method '\w scan'
_diffrn_radiation_monochromator Mirror
_diffrn_radiation_source 'SuperNova (Cu) X-ray Source'
_diffrn_radiation_type CuK\a
_diffrn_radiation_wavelength 1.54184
_diffrn_reflns_av_R_equivalents 0.0309
_diffrn_reflns_av_sigmaI/netI 0.0335
_diffrn_reflns_limit_h_max 28
_diffrn_reflns_limit_h_min -12
_diffrn_reflns_limit_k_max 20
_diffrn_reflns_limit_k_min -18
_diffrn_reflns_limit_l_max 8
_diffrn_reflns_limit_l_min -11
_diffrn_reflns_number 8760
_diffrn_reflns_theta_full 72.63
_diffrn_reflns_theta_max 72.63
_diffrn_reflns_theta_min 3.75
_diffrn_standards_decay_% 0
_diffrn_standards_interval_count 0
_diffrn_standards_interval_time 0
_diffrn_standards_number 0
_exptl_absorpt_coefficient_mu 5.199
_exptl_absorpt_correction_T_max 0.654
_exptl_absorpt_correction_T_min 0.471
_exptl_absorpt_correction_type gaussian
_exptl_absorpt_process_details 'CrysAlis PRO (Agilent, 2014'
_exptl_crystal_colour purple
_exptl_crystal_density_diffrn 1.451
_exptl_crystal_density_method 'not measured'
_exptl_crystal_description prism
_exptl_crystal_F_000 1668
_exptl_crystal_size_max 0.19
_exptl_crystal_size_mid 0.17
_exptl_crystal_size_min 0.12
_refine_diff_density_max 4.923
_refine_diff_density_min -0.970
_refine_diff_density_rms 0.181
_refine_ls_extinction_method none
_refine_ls_goodness_of_fit_ref 1.026
_refine_ls_hydrogen_treatment constr
_refine_ls_matrix_type full
_refine_ls_number_parameters 245
_refine_ls_number_reflns 3567
_refine_ls_number_restraints 54
_refine_ls_restrained_S_all 1.021
_refine_ls_R_factor_all 0.1016
_refine_ls_R_factor_gt 0.0943
_refine_ls_shift/su_max 0.001
_refine_ls_shift/su_mean 0.001
_refine_ls_structure_factor_coef Fsqd
_refine_ls_weighting_details 'calc w=1/[\s^2^(Fo^2^)+(0.1928P)^2^+6.2607P] where P=(Fo^2^+2Fc^2^)/3'
_refine_ls_weighting_scheme calc
_refine_ls_wR_factor_gt 0.2348
_refine_ls_wR_factor_ref 0.2463
_reflns_number_gt 3107
_reflns_number_total 3567
_reflns_threshold_expression I>2\s(I)
_cod_data_source_file c5dt03135d2.cif
_cod_data_source_block compound_3
_cod_depositor_comments 'Adding full bibliography for 7036474--7036476.cif.'
_cod_database_code 7036476

loop_
_symmetry_equiv_pos_as_xyz
'x, y, z'
'-x+1/2, -y, z'
'-x+1/2, y+1/2, -z+1/2'
'x, -y+1/2, -z+1/2'
'-x, -y, -z'
'x-1/2, y, -z'
'x-1/2, -y-1/2, z-1/2'
'-x, y-1/2, z-1/2'

loop_
_atom_site_label
_atom_site_type_symbol
_atom_site_fract_x
_atom_site_fract_y
_atom_site_fract_z
_atom_site_U_iso_or_equiv
_atom_site_adp_type
_atom_site_occupancy
_atom_site_symmetry_multiplicity
_atom_site_calc_flag
_atom_site_refinement_flags
_atom_site_disorder_assembly
_atom_site_disorder_group
Co1 Co 0.09401(3) 0.7500 0.7500 0.0078(3) Uani 1 2 d S . .
S1 S 0.11134(5) 0.63097(6) 0.43633(11) 0.0209(3) Uani 1 1 d . . .
O1 O 0.09297(11) 0.66765(18) 0.5738(3) 0.0157(7) Uani 1 1 d . A .
O2 O 0.0746(16) 0.638(3) 0.322(7) 0.036(4) Uani 0.50 1 d PU A 1
O3 O 0.171(3) 0.657(5) 0.399(7) 0.032(5) Uani 0.50 1 d PU A 1
O2' O 0.0633(16) 0.633(3) 0.327(7) 0.036(4) Uani 0.50 1 d P A 2
O3' O 0.164(3) 0.660(5) 0.384(7) 0.032(5) Uani 0.50 1 d P A 2
N1 N 0.16134(14) 0.68194(18) 0.8500(4) 0.0122(7) Uani 1 1 d . . .
N2 N 0.52666(13) 0.68370(19) 1.1467(4) 0.0108(7) Uani 1 1 d . . .
C1 C 0.20229(18) 0.6538(3) 0.7608(4) 0.0150(9) Uani 1 1 d . . .
H1 H 0.1970 0.6584 0.6580 0.018 Uiso 1 1 calc R . .
C2 C 0.25125(18) 0.6187(2) 0.8107(5) 0.0186(8) Uani 1 1 d . . .
H2 H 0.2785 0.5997 0.7428 0.022 Uiso 1 1 calc R . .
C3 C 0.26097(17) 0.6109(2) 0.9609(4) 0.0151(8) Uani 1 1 d . . .
C4 C 0.21875(17) 0.6385(2) 1.0525(5) 0.0168(8) Uani 1 1 d . . .
H4 H 0.2230 0.6341 1.1555 0.020 Uiso 1 1 calc R . .
C5 C 0.17002(17) 0.6728(2) 0.9947(4) 0.0134(8) Uani 1 1 d . . .
H5 H 0.1415 0.6905 1.0604 0.016 Uiso 1 1 calc R . .
C6 C 0.31431(17) 0.5745(2) 1.0215(5) 0.0172(8) Uani 1 1 d . . .
H6A H 0.3036 0.5297 1.0853 0.021 Uiso 1 1 calc R . .
H6B H 0.3338 0.6141 1.0834 0.021 Uiso 1 1 calc R . .
C7 C 0.35593(17) 0.5450(2) 0.9063(5) 0.0172(8) Uani 1 1 d . . .
H7A H 0.3662 0.5894 0.8411 0.021 Uiso 1 1 calc R . .
H7B H 0.3370 0.5043 0.8459 0.021 Uiso 1 1 calc R . .
C8 C 0.41002(15) 0.5102(3) 0.9712(5) 0.0150(8) Uani 1 1 d . . .
H8A H 0.3997 0.4726 1.0497 0.018 Uiso 1 1 calc R . .
H8B H 0.4302 0.4803 0.8941 0.018 Uiso 1 1 calc R . .
C9 C 0.44958(16) 0.5718(2) 1.0335(4) 0.0147(8) Uani 1 1 d . . .
C10 C 0.45376(17) 0.5866(2) 1.1827(5) 0.0177(8) Uani 1 1 d . . .
H10 H 0.4301 0.5590 1.2496 0.021 Uiso 1 1 calc R . .
C11 C 0.49223(17) 0.6414(3) 1.2335(4) 0.0134(8) Uani 1 1 d . . .
H11 H 0.4945 0.6498 1.3361 0.016 Uiso 1 1 calc R . .
C12 C 0.52085(16) 0.6728(2) 1.0011(4) 0.0130(8) Uani 1 1 d . . .
H12 H 0.5433 0.7037 0.9366 0.016 Uiso 1 1 calc R . .
C13 C 0.48357(17) 0.6185(3) 0.9422(5) 0.0186(9) Uani 1 1 d . . .
H13 H 0.4810 0.6128 0.8390 0.022 Uiso 1 1 calc R . .
C14 C 0.1177(15) 0.5286(14) 0.478(6) 0.0154(16) Uani 0.50 1 d PGU A 1
C15 C 0.1687(14) 0.4956(16) 0.432(5) 0.020(2) Uani 0.50 1 d PGU A 1
H15 H 0.1973 0.5281 0.3910 0.024 Uiso 0.50 1 calc PR A 1
C16 C 0.1778(10) 0.4150(16) 0.448(4) 0.025(3) Uani 0.50 1 d PGU A 1
H16 H 0.2126 0.3924 0.4163 0.030 Uiso 0.50 1 calc PR A 1
C17 C 0.1359(10) 0.3675(14) 0.508(4) 0.024(3) Uani 0.50 1 d PGU A 1
C18 C 0.0850(11) 0.4005(16) 0.554(4) 0.024(3) Uani 0.50 1 d PGU A 1
H18 H 0.0564 0.3680 0.5954 0.029 Uiso 0.50 1 calc PR A 1
C19 C 0.0759(12) 0.4811(17) 0.539(6) 0.018(2) Uani 0.50 1 d PGU A 1
H19 H 0.0410 0.5037 0.5700 0.022 Uiso 0.50 1 calc PR A 1
C20 C 0.1411(11) 0.279(2) 0.527(4) 0.043(4) Uani 0.50 1 d PU A 1
H20A H 0.1662 0.2573 0.4515 0.064 Uiso 0.50 1 calc PR A 1
H20B H 0.1035 0.2544 0.5182 0.064 Uiso 0.50 1 calc PR A 1
H20C H 0.1568 0.2669 0.6240 0.064 Uiso 0.50 1 calc PR A 1
C14' C 0.1225(16) 0.5286(14) 0.479(6) 0.0154(16) Uani 0.50 1 d PG A 2
C15' C 0.1690(14) 0.4851(16) 0.431(5) 0.020(2) Uani 0.50 1 d PG A 2
H15' H 0.2003 0.5110 0.3868 0.024 Uiso 0.50 1 calc PR A 2
C16' C 0.1697(10) 0.4037(15) 0.449(4) 0.025(3) Uani 0.50 1 d PG A 2
H16' H 0.2015 0.3740 0.4168 0.030 Uiso 0.50 1 calc PR A 2
C17' C 0.1240(10) 0.3658(14) 0.514(4) 0.024(3) Uani 0.50 1 d PG A 2
C18' C 0.0775(11) 0.4093(17) 0.562(5) 0.024(3) Uani 0.50 1 d PG A 2
H18' H 0.0462 0.3834 0.6060 0.029 Uiso 0.50 1 calc PR A 2
C19' C 0.0767(13) 0.4907(16) 0.544(6) 0.018(2) Uani 0.50 1 d PG A 2
H19' H 0.0450 0.5204 0.5760 0.022 Uiso 0.50 1 calc PR A 2
C20' C 0.1265(11) 0.276(2) 0.519(4) 0.043(4) Uani 0.50 1 d P A 2
H20D H 0.1004 0.2567 0.5939 0.064 Uiso 0.50 1 calc PR A 2
H20E H 0.1652 0.2594 0.5418 0.064 Uiso 0.50 1 calc PR A 2
H20F H 0.1154 0.2551 0.4231 0.064 Uiso 0.50 1 calc PR A 2

loop_
_atom_site_aniso_label
_atom_site_aniso_U_11
_atom_site_aniso_U_22
_atom_site_aniso_U_33
_atom_site_aniso_U_23
_atom_site_aniso_U_13
_atom_site_aniso_U_12
Co1 0.0054(5) 0.0104(5) 0.0076(5) 0.0004(3) 0.000 0.000
S1 0.0329(7) 0.0183(5) 0.0114(5) -0.0015(4) -0.0015(4) 0.0038(4)
O1 0.0162(15) 0.0168(15) 0.0142(15) -0.0052(11) 0.0038(10) -0.0011(10)
O2 0.047(11) 0.035(5) 0.026(3) -0.004(3) -0.022(9) 0.007(8)
O3 0.039(10) 0.025(4) 0.033(9) 0.000(6) 0.017(7) 0.001(7)
O2' 0.047(11) 0.035(5) 0.026(3) -0.004(3) -0.022(9) 0.007(8)
O3' 0.039(10) 0.025(4) 0.033(9) 0.000(6) 0.017(7) 0.001(7)
N1 0.0088(15) 0.0134(14) 0.0143(16) 0.0020(12) 0.0011(12) 0.0004(12)
N2 0.0075(14) 0.0147(15) 0.0100(15) -0.0034(12) -0.0005(11) 0.0012(11)
C1 0.014(2) 0.021(2) 0.0100(18) 0.0007(14) 0.0006(13) 0.0015(17)
C2 0.0166(19) 0.0233(19) 0.016(2) -0.0014(16) 0.0007(16) 0.0029(16)
C3 0.0135(19) 0.0141(17) 0.0177(19) 0.0011(14) -0.0011(15) -0.0015(14)
C4 0.0133(19) 0.021(2) 0.0157(19) 0.0016(15) 0.0009(15) 0.0019(15)
C5 0.0103(17) 0.0165(18) 0.0133(19) 0.0016(14) 0.0020(14) 0.0012(15)
C6 0.0117(18) 0.0207(19) 0.0191(19) 0.0018(16) -0.0019(15) 0.0002(15)
C7 0.0125(18) 0.0211(19) 0.0179(19) -0.0018(16) -0.0028(15) -0.0004(15)
C8 0.0104(18) 0.0153(19) 0.019(2) -0.0042(16) -0.0014(14) -0.0001(14)
C9 0.0080(18) 0.0178(18) 0.0184(19) -0.0037(15) -0.0017(14) 0.0025(14)
C10 0.0109(18) 0.025(2) 0.017(2) 0.0027(16) 0.0006(14) -0.0042(15)
C11 0.0111(18) 0.0208(19) 0.0084(17) -0.0012(14) 0.0004(13) -0.0011(16)
C12 0.0090(16) 0.0207(18) 0.0092(17) -0.0005(14) 0.0024(13) -0.0013(14)
C13 0.0133(19) 0.027(2) 0.015(2) -0.0036(16) -0.0005(15) 0.0004(16)
C14 0.016(5) 0.0166(18) 0.0135(18) -0.0029(15) -0.003(4) 0.000(2)
C15 0.019(2) 0.020(5) 0.022(2) -0.007(5) -0.0019(17) 0.002(3)
C16 0.016(6) 0.028(6) 0.030(3) -0.008(5) -0.004(4) 0.002(4)
C17 0.028(8) 0.021(2) 0.022(3) 0.002(2) -0.006(6) -0.001(4)
C18 0.033(5) 0.026(5) 0.013(4) -0.001(4) 0.001(4) -0.004(4)
C19 0.023(2) 0.020(5) 0.012(3) -0.004(5) -0.0001(19) -0.003(3)
C20 0.050(11) 0.026(3) 0.051(5) 0.002(3) -0.010(7) -0.003(8)
C14' 0.016(5) 0.0166(18) 0.0135(18) -0.0029(15) -0.003(4) 0.000(2)
C15' 0.019(2) 0.020(5) 0.022(2) -0.007(5) -0.0019(17) 0.002(3)
C16' 0.016(6) 0.028(6) 0.030(3) -0.008(5) -0.004(4) 0.002(4)
C17' 0.028(8) 0.021(2) 0.022(3) 0.002(2) -0.006(6) -0.001(4)
C18' 0.033(5) 0.026(5) 0.013(4) -0.001(4) 0.001(4) -0.004(4)
C19' 0.023(2) 0.020(5) 0.012(3) -0.004(5) -0.0001(19) -0.003(3)
C20' 0.050(11) 0.026(3) 0.051(5) 0.002(3) -0.010(7) -0.003(8)

loop_
_atom_type_symbol
_atom_type_description
_atom_type_scat_dispersion_real
_atom_type_scat_dispersion_imag
_atom_type_scat_source
C C 0.0181 0.0091 'International Tables Vol C Tables 4.2.6.8 and 6.1.1.4'
H H 0.0000 0.0000 'International Tables Vol C Tables 4.2.6.8 and 6.1.1.4'
N N 0.0311 0.0180 'International Tables Vol C Tables 4.2.6.8 and 6.1.1.4'
O O 0.0492 0.0322 'International Tables Vol C Tables 4.2.6.8 and 6.1.1.4'
S S 0.3331 0.5567 'International Tables Vol C Tables 4.2.6.8 and 6.1.1.4'
Co Co -2.3653 3.6143 'International Tables Vol C Tables 4.2.6.8 and 6.1.1.4'

loop_
_geom_angle_atom_site_label_1
_geom_angle_atom_site_label_2
_geom_angle_atom_site_label_3
_geom_angle
_geom_angle_site_symmetry_1
_geom_angle_site_symmetry_3
O1 Co1 O1 178.69(15) 4_566 .
O1 Co1 N2 88.89(12) 4_566 7_575
O1 Co1 N2 90.14(12) . 7_575
O1 Co1 N2 90.14(12) 4_566 6_557
O1 Co1 N2 88.89(12) . 6_557
N2 Co1 N2 85.51(17) 7_575 6_557
O1 Co1 N1 92.22(12) 4_566 .
O1 Co1 N1 88.74(12) . .
N2 Co1 N1 178.88(11) 7_575 .
N2 Co1 N1 94.41(13) 6_557 .
O1 Co1 N1 88.74(12) 4_566 4_566
O1 Co1 N1 92.22(12) . 4_566
N2 Co1 N1 94.41(13) 7_575 4_566
N2 Co1 N1 178.88(12) 6_557 4_566
N1 Co1 N1 85.69(17) . 4_566
O2 S1 O3' 106(3) . .
O2 S1 O1 116(2) . .
O3' S1 O1 114(3) . .
O3' S1 O2' 115(3) . .
O1 S1 O2' 110(2) . .
O2 S1 O3 113(3) . .
O1 S1 O3 110(3) . .
O2' S1 O3 123(3) . .
O2 S1 C14 107(3) . .
O3' S1 C14 109(3) . .
O1 S1 C14 104.7(17) . .
O2' S1 C14 103(3) . .
O3 S1 C14 105(3) . .
O2 S1 C14' 110(3) . .
O3' S1 C14' 106(3) . .
O1 S1 C14' 105.6(17) . .
O2' S1 C14' 106(3) . .
O3 S1 C14' 101(3) . .
S1 O1 Co1 157.11(19) . .
C5 N1 C1 116.3(3) . .
C5 N1 Co1 126.0(3) . .
C1 N1 Co1 117.2(3) . .
C11 N2 C12 116.6(3) . .
C11 N2 Co1 117.6(3) . 6_657
C12 N2 Co1 125.2(3) . 6_657
N1 C1 C2 123.5(4) . .
N1 C1 H1 118.3 . .
C2 C1 H1 118.3 . .
C1 C2 C3 120.3(4) . .
C1 C2 H2 119.9 . .
C3 C2 H2 119.9 . .
C4 C3 C2 116.4(4) . .
C4 C3 C6 121.2(4) . .
C2 C3 C6 122.4(4) . .
C3 C4 C5 120.4(4) . .
C3 C4 H4 119.8 . .
C5 C4 H4 119.8 . .
N1 C5 C4 123.1(4) . .
N1 C5 H5 118.4 . .
C4 C5 H5 118.4 . .
C3 C6 C7 114.7(3) . .
C3 C6 H6A 108.6 . .
C7 C6 H6A 108.6 . .
C3 C6 H6B 108.6 . .
C7 C6 H6B 108.6 . .
H6A C6 H6B 107.6 . .
C6 C7 C8 113.4(3) . .
C6 C7 H7A 108.9 . .
C8 C7 H7A 108.9 . .
C6 C7 H7B 108.9 . .
C8 C7 H7B 108.9 . .
H7A C7 H7B 107.7 . .
C9 C8 C7 113.2(3) . .
C9 C8 H8A 108.9 . .
C7 C8 H8A 108.9 . .
C9 C8 H8B 108.9 . .
C7 C8 H8B 108.9 . .
H8A C8 H8B 107.7 . .
C10 C9 C13 116.2(4) . .
C10 C9 C8 122.5(4) . .
C13 C9 C8 121.3(4) . .
C11 C10 C9 119.9(4) . .
C11 C10 H10 120.0 . .
C9 C10 H10 120.0 . .
N2 C11 C10 124.0(4) . .
N2 C11 H11 118.0 . .
C10 C11 H11 118.0 . .
N2 C12 C13 122.7(4) . .
N2 C12 H12 118.7 . .
C13 C12 H12 118.7 . .
C12 C13 C9 120.6(4) . .
C12 C13 H13 119.7 . .
C9 C13 H13 119.7 . .
C15 C14 C19 120.0 . .
C15 C14 S1 113.6(17) . .
C19 C14 S1 126.1(17) . .
C16 C15 C14 120.0 . .
C16 C15 H15 120.0 . .
C14 C15 H15 120.0 . .
C15 C16 C17 120.0 . .
C15 C16 H16 120.0 . .
C17 C16 H16 120.0 . .
C18 C17 C16 120.0 . .
C18 C17 C20 115.7(18) . .
C16 C17 C20 124.3(18) . .
C19 C18 C17 120.0 . .
C19 C18 H18 120.0 . .
C17 C18 H18 120.0 . .
C18 C19 C14 120.0 . .
C18 C19 H19 120.0 . .
C14 C19 H19 120.0 . .
C15' C14' C19' 120.0 . .
C15' C14' S1 124.1(18) . .
C19' C14' S1 115.1(17) . .
C16' C15' C14' 120.0 . .
C16' C15' H15' 120.0 . .
C14' C15' H15' 120.0 . .
C15' C16' C17' 120.0 . .
C15' C16' H16' 120.0 . .
C17' C16' H16' 120.0 . .
C18' C17' C16' 120.0 . .
C18' C17' C20' 123.5(18) . .
C16' C17' C20' 116.3(18) . .
C19' C18' C17' 120.0 . .
C19' C18' H18' 120.0 . .
C17' C18' H18' 120.0 . .
C18' C19' C14' 120.0 . .
C18' C19' H19' 120.0 . .
C14' C19' H19' 120.0 . .
C17' C20' H20D 109.5 . .
C17' C20' H20E 109.5 . .
H20D C20' H20E 109.5 . .
C17' C20' H20F 109.5 . .
H20D C20' H20F 109.5 . .
H20E C20' H20F 109.5 . .

loop_
_geom_bond_atom_site_label_1
_geom_bond_atom_site_label_2
_geom_bond_distance
_geom_bond_site_symmetry_2
Co1 O1 2.132(3) .
Co1 O1 2.132(3) 4_566
Co1 N1 2.165(3) .
Co1 N1 2.165(3) 4_566
Co1 N2 2.163(3) 6_557
Co1 N2 2.163(3) 7_575
S1 O2 1.36(5) .
S1 O3' 1.41(6) .
S1 O1 1.467(3) .
S1 O2' 1.51(5) .
S1 O3 1.51(6) .
S1 C14 1.78(2) .
S1 C14' 1.80(3) .
N1 C5 1.346(5) .
N1 C1 1.351(5) .
N2 C11 1.342(5) .
N2 C12 1.350(5) .
N2 Co1 2.163(3) 6_657
C1 C2 1.377(6) .
C1 H1 0.9500 .
C2 C3 1.397(6) .
C2 H2 0.9500 .
C3 C4 1.382(6) .
C3 C6 1.507(5) .
C4 C5 1.392(6) .
C4 H4 0.9500 .
C5 H5 0.9500 .
C6 C7 1.524(6) .
C6 H6A 0.9900 .
C6 H6B 0.9900 .
C7 C8 1.525(5) .
C7 H7A 0.9900 .
C7 H7B 0.9900 .
C8 C9 1.512(5) .
C8 H8A 0.9900 .
C8 H8B 0.9900 .
C9 C10 1.390(6) .
C9 C13 1.402(6) .
C10 C11 1.379(6) .
C10 H10 0.9500 .
C11 H11 0.9500 .
C12 C13 1.382(6) .
C12 H12 0.9500 .
C13 H13 0.9500 .
C14 C15 1.3900 .
C14 C19 1.3900 .
C15 C16 1.3900 .
C15 H15 0.9500 .
C16 C17 1.3900 .
C16 H16 0.9500 .
C17 C18 1.3900 .
C17 C20 1.52(5) .
C18 C19 1.3900 .
C18 H18 0.9500 .
C19 H19 0.9500 .
C20 H20A 0.9800 .
C20 H20B 0.9800 .
C20 H20C 0.9800 .
C14' C15' 1.3900 .
C14' C19' 1.3900 .
C15' C16' 1.3900 .
C15' H15' 0.9500 .
C16' C17' 1.3900 .
C16' H16' 0.9500 .
C17' C18' 1.3900 .
C17' C20' 1.52(5) .
C18' C19' 1.3900 .
C18' H18' 0.9500 .
C19' H19' 0.9500 .
C20' H20D 0.9800 .
C20' H20E 0.9800 .
C20' H20F 0.9800 .

loop_
_geom_torsion_atom_site_label_1
_geom_torsion_atom_site_label_2
_geom_torsion_atom_site_label_3
_geom_torsion_atom_site_label_4
_geom_torsion
_geom_torsion_site_symmetry_1
C14 S1 O1 Co1 129.7(15) .
C14' S1 O1 Co1 126.1(15) .
N2 Co1 O1 S1 99.1(5) 7_575
N2 Co1 O1 S1 -175.4(5) 6_557
N1 Co1 O1 S1 -81.0(5) .
N1 Co1 O1 S1 4.7(5) 4_566
O1 Co1 N1 C5 31.8(3) 4_566
O1 Co1 N1 C5 -147.3(3) .
N2 Co1 N1 C5 -58.5(3) 6_557
N1 Co1 N1 C5 120.4(4) 4_566
O1 Co1 N1 C1 -139.7(3) 4_566
O1 Co1 N1 C1 41.2(3) .
N2 Co1 N1 C1 129.9(3) 6_557
N1 Co1 N1 C1 -51.2(3) 4_566
C5 N1 C1 C2 -1.2(6) .
Co1 N1 C1 C2 171.2(3) .
N1 C1 C2 C3 -0.3(7) .
C1 C2 C3 C4 1.3(6) .
C1 C2 C3 C6 -178.7(4) .
C2 C3 C4 C5 -0.7(6) .
C6 C3 C4 C5 179.3(4) .
C1 N1 C5 C4 1.8(6) .
Co1 N1 C5 C4 -169.8(3) .
C3 C4 C5 N1 -0.9(6) .
C4 C3 C6 C7 178.5(4) .
C2 C3 C6 C7 -1.5(6) .
C3 C6 C7 C8 178.7(3) .
C6 C7 C8 C9 -73.0(5) .
C7 C8 C9 C10 101.8(5) .
C7 C8 C9 C13 -77.0(5) .
C13 C9 C10 C11 -3.7(6) .
C8 C9 C10 C11 177.5(4) .
C12 N2 C11 C10 2.5(6) .
Co1 N2 C11 C10 -168.9(3) 6_657
C9 C10 C11 N2 0.9(7) .
C11 N2 C12 C13 -3.0(6) .
Co1 N2 C12 C13 167.8(3) 6_657
N2 C12 C13 C9 0.1(6) .
C10 C9 C13 C12 3.2(6) .
C8 C9 C13 C12 -177.9(4) .
O2 S1 C14 C15 105(3) .
O3' S1 C14 C15 -9(4) .
O1 S1 C14 C15 -131.0(19) .
C19 C14 C15 C16 0.0 .
C14 C15 C16 C17 0.0 .
C15 C16 C17 C18 0.0 .
C15 C16 C17 C20 179(4) .
C16 C17 C18 C19 0.0 .
C20 C17 C18 C19 -179(3) .
C17 C18 C19 C14 0.0 .
C15 C14 C19 C18 0.0 .
C19' C14' C15' C16' 0.0 .
C14' C15' C16' C17' 0.0 .
C15' C16' C17' C18' 0.0 .
C16' C17' C18' C19' 0.0 .
C17' C18' C19' C14' 0.0 .
C15' C14' C19' C18' 0.0 .
